data_4120041
loop_
_publ_author_name
'Martin D. Donakowski'
'Arno G\"orne'
'John T. Vaughey'
'Kenneth R. Poeppelmeier'

_publ_contact_author_name
;
;
_publ_section_title
;
 AgNa(VO2F2)2: A Trioxovanadium Fluoride with Unconventional
 Electrochemical Properties
;
_journal_name_full 'Journal of the American Chemical Society'
_journal_page_first 9898
_journal_page_last 9906
_journal_paper_doi 10.1021/ja404189t
_journal_volume 135
_journal_year 2013
_chemical_formula_moiety 'Ag F4 O4 V2, Li'
_chemical_formula_sum 'Ag F4 Li O4 V2'
_chemical_formula_weight 356.69
_chemical_name_systematic
;
 ? 
;
_space_group_crystal_system monoclinic
_space_group_IT_number 13
_symmetry_space_group_name_Hall '-P 2yc'
_symmetry_space_group_name_H-M 'P 1 2/c 1'
_atom_sites_solution_primary isostruc
_atom_sites_solution_secondary difmap
_audit_creation_date 2013-04-18
_audit_creation_method
;
  Olex2 1.1
  (compiled Nov  1 2011 20:42:30, GUI svn.r3906)
;
_cell_angle_alpha 90.00
_cell_angle_beta 90.596(2)
_cell_angle_gamma 90.00
_cell_formula_units_Z 2
_cell_length_a 9.9951(4)
_cell_length_b 5.6771(2)
_cell_length_c 4.8680(2)
_cell_measurement_reflns_used 2238
_cell_measurement_temperature 100(2)
_cell_measurement_theta_max 66.141
_cell_measurement_theta_min 7.805
_cell_volume 276.211(19)
_computing_data_reduction 'SAINT v7.68A (Bruker, 2009)'
_computing_molecular_graphics
;
O. V. Dolomanov, L. J. Bourhis, R. J. Gildea, J. A. K. Howard and H. Puschmann,
OLEX2: a complete structure solution, refinement and analysis program.
J. Appl. Cryst. (2009). 42, 339-341.
;
_computing_publication_material
;
O. V. Dolomanov, L. J. Bourhis, R. J. Gildea, J. A. K. Howard and H. Puschmann,
OLEX2: a complete structure solution, refinement and analysis program.
J. Appl. Cryst. (2009). 42, 339-341.
;
_computing_structure_refinement
;
XL, G.M. Sheldrick, Acta Cryst.
(2008). A64, 112-122
;
_computing_structure_solution
;
XS, G.M. Sheldrick, Acta Cryst.
(2008). A64, 112-122
;
_diffrn_ambient_temperature 99.97
_diffrn_measured_fraction_theta_full 0.965
_diffrn_measured_fraction_theta_max 0.965
_diffrn_radiation_monochromator graphite
_diffrn_radiation_type 'CU K\a'
_diffrn_radiation_wavelength 1.54184
_diffrn_reflns_av_R_equivalents 0.0233
_diffrn_reflns_av_unetI/netI 0.0185
_diffrn_reflns_limit_h_max 11
_diffrn_reflns_limit_h_min -11
_diffrn_reflns_limit_k_max 6
_diffrn_reflns_limit_k_min -6
_diffrn_reflns_limit_l_max 3
_diffrn_reflns_limit_l_min -5
_diffrn_reflns_number 2446
_diffrn_reflns_theta_full 66.75
_diffrn_reflns_theta_max 66.75
_diffrn_reflns_theta_min 7.80
_diffrn_source 'fine-focus sealed tube'
_diffrn_source_current 0.64
_diffrn_source_power 0.028608
_diffrn_source_voltage 44.7
_exptl_absorpt_coefficient_mu 56.778
_exptl_absorpt_correction_T_max 0.7528
_exptl_absorpt_correction_T_min 0.2889
_exptl_absorpt_correction_type multi-scan
_exptl_absorpt_process_details
;
SADABS-2008/1 (Bruker,2008) was used for absorption correction.
R(int) was 0.0975 before and 0.0387 after correction.
The Ratio of minimum to maximum transmission is 0.3838.
The \l/2 correction factor is 0.0015.
;
_exptl_crystal_density_diffrn 4.289
_exptl_crystal_F_000 328
_exptl_crystal_size_max 0.19
_exptl_crystal_size_mid 0.03
_exptl_crystal_size_min 0.02
_refine_diff_density_max 0.726
_refine_diff_density_min -0.733
_refine_diff_density_rms 0.188
_refine_ls_extinction_coef 0.0062(6)
_refine_ls_extinction_expression Fc^*^=kFc[1+0.001xFc^2^\l^3^/sin(2\q)]^-1/4^
_refine_ls_extinction_method SHELXL
_refine_ls_goodness_of_fit_ref 1.192
_refine_ls_matrix_type full
_refine_ls_number_parameters 57
_refine_ls_number_reflns 470
_refine_ls_number_restraints 0
_refine_ls_restrained_S_all 1.192
_refine_ls_R_factor_all 0.0200
_refine_ls_R_factor_gt 0.0199
_refine_ls_shift/su_max 0.000
_refine_ls_shift/su_mean 0.000
_refine_ls_structure_factor_coef Fsqd
_refine_ls_weighting_details 'calc w=1/[\s^2^(Fo^2^)+(0.0380P)^2^+0.1939P] where P=(Fo^2^+2Fc^2^)/3'
_refine_ls_weighting_scheme calc
_refine_ls_wR_factor_gt 0.0539
_refine_ls_wR_factor_ref 0.0542
_reflns_number_gt 466
_reflns_number_total 470
_reflns_threshold_expression >2sigma(I)
_cod_data_source_file ja404189t_si_003.cif
_cod_data_source_block SLVOF
_cod_database_code 4120041

loop_
_space_group_symop_id
_symmetry_equiv_pos_as_xyz
1 'x, y, z'
2 '-x, y, -z+1/2'
3 '-x, -y, -z'
4 'x, -y, z-1/2'

loop_
_atom_site_label
_atom_site_type_symbol
_atom_site_fract_x
_atom_site_fract_y
_atom_site_fract_z
_atom_site_U_iso_or_equiv
_atom_site_adp_type
_atom_site_occupancy
_atom_site_symmetry_multiplicity
_atom_site_calc_flag
_atom_site_refinement_flags
Ag1 Ag 0.5000 0.80279(5) 0.2500 0.0068(2) Uani 1 2 d S
V1 V 0.24250(6) 0.67013(10) 0.74005(13) 0.0038(2) Uani 1 1 d .
Li1 Li 0.0000 0.8402(15) 0.2500 0.013(2) Uani 1 2 d S
F1 F 0.11201(17) 0.8639(3) 0.5941(3) 0.0071(4) Uani 1 1 d .
O2 O 0.32538(19) 0.5969(3) 0.4394(4) 0.0057(5) Uani 1 1 d .
F2 F 0.12522(16) 0.6207(3) 1.0562(4) 0.0064(4) Uani 1 1 d .
O1 O 0.3450(2) 0.8613(4) 0.8668(4) 0.0069(5) Uani 1 1 d .

loop_
_atom_site_aniso_label
_atom_site_aniso_U_11
_atom_site_aniso_U_22
_atom_site_aniso_U_33
_atom_site_aniso_U_23
_atom_site_aniso_U_13
_atom_site_aniso_U_12
Ag1 0.0040(3) 0.0058(3) 0.0105(3) 0.000 0.00063(17) 0.000
V1 0.0033(4) 0.0012(3) 0.0069(4) 0.0002(2) 0.0001(3) -0.00020(18)
Li1 0.011(5) 0.004(3) 0.023(6) 0.000 0.004(4) 0.000
F1 0.0061(8) 0.0061(9) 0.0090(9) 0.0008(7) -0.0015(7) 0.0016(7)
O2 0.0061(9) 0.0034(11) 0.0077(11) 0.0000(8) 0.0003(8) -0.0001(8)
F2 0.0056(8) 0.0045(9) 0.0091(9) 0.0006(7) 0.0017(7) 0.0004(7)
O1 0.0084(10) 0.0037(10) 0.0086(11) -0.0001(9) -0.0017(9) 0.0005(9)

loop_
_atom_type_symbol
_atom_type_description
_atom_type_scat_dispersion_real
_atom_type_scat_dispersion_imag
_atom_type_scat_source
Ag Ag 0.1306 4.2820 'International Tables Vol C Tables 4.2.6.8 and 6.1.1.4'
F F 0.0727 0.0534 'International Tables Vol C Tables 4.2.6.8 and 6.1.1.4'
Li Li 0.0008 0.0003 'International Tables Vol C Tables 4.2.6.8 and 6.1.1.4'
O O 0.0492 0.0322 'International Tables Vol C Tables 4.2.6.8 and 6.1.1.4'
V V 0.0687 2.1097 'International Tables Vol C Tables 4.2.6.8 and 6.1.1.4'

loop_
_geom_angle_atom_site_label_1
_geom_angle_atom_site_label_2
_geom_angle_atom_site_label_3
_geom_angle
_geom_angle_site_symmetry_1
_geom_angle_site_symmetry_3
Ag1 Ag1 Ag1 94.775(15) 3_676 3_675
O2 Ag1 Ag1 130.13(5) . 3_675
O2 Ag1 Ag1 130.13(5) 2_655 3_676
O2 Ag1 Ag1 92.48(5) 2_655 3_675
O2 Ag1 Ag1 92.48(5) . 3_676
O2 Ag1 O2 118.94(10) . 2_655
O2 Ag1 O1 79.85(7) . 4_575
O2 Ag1 O1 160.62(7) 2_655 4_575
O2 Ag1 O1 84.09(7) . 1_554
O2 Ag1 O1 84.09(7) 2_655 2_656
O2 Ag1 O1 103.97(7) . 2_656
O2 Ag1 O1 103.97(7) 2_655 1_554
O2 Ag1 O1 79.86(7) 2_655 3_676
O2 Ag1 O1 160.62(7) . 3_676
O1 Ag1 Ag1 47.03(5) 4_575 3_676
O1 Ag1 Ag1 70.07(5) 4_575 3_675
O1 Ag1 Ag1 47.03(5) 3_676 3_675
O1 Ag1 Ag1 49.36(5) 1_554 3_675
O1 Ag1 Ag1 117.81(5) 2_656 3_675
O1 Ag1 Ag1 70.07(5) 3_676 3_676
O1 Ag1 Ag1 49.36(5) 2_656 3_676
O1 Ag1 Ag1 117.81(5) 1_554 3_676
O1 Ag1 O1 96.39(7) 1_554 3_676
O1 Ag1 O1 71.50(6) 2_656 3_676
O1 Ag1 O1 164.32(11) 2_656 1_554
O1 Ag1 O1 81.93(10) 3_676 4_575
O1 Ag1 O1 71.50(6) 1_554 4_575
O1 Ag1 O1 96.39(7) 2_656 4_575
V1 V1 V1 103.13(3) 4_565 4_566
F1 V1 V1 94.29(6) . 4_565
F1 V1 V1 131.86(6) . 4_566
F1 V1 O2 159.73(9) . 4_566
F1 V1 F2 85.38(7) . 4_565
F1 V1 F2 87.81(8) . .
O2 V1 V1 30.94(6) 4_566 4_566
O2 V1 V1 120.94(7) . 4_566
O2 V1 V1 35.76(7) . 4_565
O2 V1 V1 84.52(6) 4_566 4_565
O2 V1 F1 99.19(9) . .
O2 V1 O2 91.65(7) . 4_566
O2 V1 F2 156.66(9) . .
O2 V1 F2 81.01(7) 4_566 4_565
O2 V1 F2 74.68(8) . 4_565
F2 V1 V1 44.98(5) . 4_566
F2 V1 V1 38.95(5) 4_565 4_565
F2 V1 V1 81.28(5) 4_565 4_566
F2 V1 V1 121.99(5) . 4_565
F2 V1 O2 75.89(8) . 4_566
F2 V1 F2 83.81(6) . 4_565
O1 V1 V1 97.12(8) . 4_566
O1 V1 V1 135.53(8) . 4_565
O1 V1 F1 100.97(10) . .
O1 V1 O2 100.19(11) . .
O1 V1 O2 93.83(10) . 4_566
O1 V1 F2 100.28(10) . .
O1 V1 F2 172.51(9) . 4_565
Li1 Li1 Li1 106.6(5) 3_576 3_575
F1 Li1 Li1 45.28(6) . 3_576
F1 Li1 Li1 128.6(4) 2 3_576
F1 Li1 Li1 41.35(17) 3_576 3_576
F1 Li1 Li1 79.7(3) 4_575 3_576
F1 Li1 Li1 41.35(17) 4_575 3_575
F1 Li1 Li1 79.7(3) 3_576 3_575
F1 Li1 Li1 128.6(4) . 3_575
F1 Li1 Li1 45.28(6) 2 3_575
F1 Li1 F1 87.4(2) 2 3_576
F1 Li1 F1 86.6(2) . 3_576
F1 Li1 F1 77.9(3) 4_575 3_576
F1 Li1 F1 172.3(5) 2 .
F1 Li1 F1 86.6(2) 2 4_575
F1 Li1 F1 87.4(2) . 4_575
F2 Li1 Li1 89.38(8) 1_554 3_575
F2 Li1 Li1 138.81(6) 1_554 3_576
F2 Li1 Li1 89.38(8) 2_556 3_576
F2 Li1 Li1 138.81(6) 2_556 3_575
F2 Li1 F1 95.08(16) 1_554 .
F2 Li1 F1 89.69(16) 2_556 .
F2 Li1 F1 89.69(16) 1_554 2
F2 Li1 F1 95.08(16) 2_556 2
F2 Li1 F1 167.2(3) 1_554 3_576
F2 Li1 F1 89.41(8) 2_556 3_576
F2 Li1 F1 167.2(3) 2_556 4_575
F2 Li1 F1 89.41(8) 1_554 4_575
F2 Li1 F2 103.3(4) 2_556 1_554
V1 F1 Li1 134.09(9) . 3_576
V1 F1 Li1 131.9(2) . .
Li1 F1 Li1 93.4(2) . 3_576
V1 O2 Ag1 120.56(10) 4_565 .
V1 O2 Ag1 125.82(10) . .
V1 O2 V1 113.30(11) . 4_565
V1 F2 V1 96.07(7) . 4_566
V1 F2 Li1 131.2(2) . 1_556
Li1 F2 V1 127.17(14) 1_556 4_566
Ag1 O1 Ag1 83.61(7) 1_556 3_676
V1 O1 Ag1 144.25(12) . 3_676
V1 O1 Ag1 126.77(12) . 1_556

loop_
_geom_bond_atom_site_label_1
_geom_bond_atom_site_label_2
_geom_bond_distance
_geom_bond_site_symmetry_2
Ag1 Ag1 3.3073(4) 3_676
Ag1 Ag1 3.3073(4) 3_675
Ag1 O2 2.301(2) .
Ag1 O2 2.301(2) 2_655
Ag1 O1 2.525(2) 4_575
Ag1 O1 2.435(2) 2_656
Ag1 O1 2.435(2) 1_554
Ag1 O1 2.525(2) 3_676
V1 V1 3.1074(7) 4_565
V1 V1 3.1074(7) 4_566
V1 F1 1.8429(18) .
V1 O2 1.740(2) .
V1 O2 1.977(2) 4_566
V1 F2 1.9646(18) .
V1 F2 2.2088(17) 4_565
V1 O1 1.611(2) .
Li1 Li1 3.036(10) 3_576
Li1 Li1 3.036(10) 3_575
Li1 F1 2.161(7) 4_575
Li1 F1 2.161(7) 3_576
Li1 F1 2.0095(18) 2
Li1 F1 2.0095(18) .
Li1 F2 2.008(6) 2_556
Li1 F2 2.008(6) 1_554
F1 Li1 2.161(7) 3_576
O2 V1 1.977(2) 4_565
F2 V1 2.2088(17) 4_566
F2 Li1 2.008(6) 1_556
O1 Ag1 2.525(2) 3_676
O1 Ag1 2.435(2) 1_556
